data_4078214
loop_
_publ_author_name
'Mishra, Anurag'
'Jung, Hyunji'
'Park, Jeong Woo'
'Kim, Hong Kyeung'
'Kim, Hyunuk'
'Stang, Peter J.'
'Chi, Ki-Whan'

_publ_section_title
;
 Anticancer Activity of Self-Assembled Molecular Rectangles via
 Arene-Ruthenium Acceptors and a New Unsymmetrical Amide Ligand.
;
_journal_issue 9
_journal_name_full Organometallics
_journal_page_first 3519
_journal_page_last 3526
_journal_paper_doi 10.1021/om2012826
_journal_volume 31
_journal_year 2012
_chemical_formula_sum 'C83 H82 F3 N6 O13 Ru4 S'
_chemical_formula_weight 1864.89
_chemical_name_systematic
; 
 ? 
;
_space_group_IT_number 14
_symmetry_cell_setting monoclinic
_symmetry_space_group_name_Hall '-P 2ybc'
_symmetry_space_group_name_H-M 'P 1 21/c 1'
_atom_sites_solution_hydrogens geom
_atom_sites_solution_primary direct
_atom_sites_solution_secondary difmap
_audit_creation_method SHELXL-97
_cell_angle_alpha 90.00
_cell_angle_beta 98.05(3)
_cell_angle_gamma 90.00
_cell_formula_units_Z 4
_cell_length_a 34.156(7)
_cell_length_b 10.371(2)
_cell_length_c 27.318(6)
_cell_measurement_reflns_used 5913
_cell_measurement_temperature 90(2)
_cell_measurement_theta_max 27.78
_cell_measurement_theta_min 2.17
_cell_volume 9582(3)
_computing_cell_refinement 'DENZO (Z. Otwinowski and W. Minor, 1997)'
_computing_data_collection 'ADSC Quantum software'
_computing_data_reduction 'HKL2000 (Z. Otwinowski and W. Minor, 1997)'
_computing_molecular_graphics 'Materials Studio 4.1'
_computing_publication_material 'Materials Studio 4.1'
_computing_structure_refinement 'SHELXL-97 (Sheldrick, 1997)'
_computing_structure_solution 'SHELXS-97 (Sheldrick, 1990)'
_diffrn_ambient_temperature 90(2)
_diffrn_measured_fraction_theta_full 0.938
_diffrn_measured_fraction_theta_max 0.728
_diffrn_measurement_device_type 'ADSC Quantum 210'
_diffrn_measurement_method \w-scan
_diffrn_radiation_monochromator graphite
_diffrn_radiation_source synchrotron-PAL
_diffrn_radiation_type synchrotron
_diffrn_radiation_wavelength 1.00000
_diffrn_reflns_av_R_equivalents 0.0443
_diffrn_reflns_av_sigmaI/netI 0.0393
_diffrn_reflns_limit_h_max 30
_diffrn_reflns_limit_h_min -29
_diffrn_reflns_limit_k_max 9
_diffrn_reflns_limit_k_min -9
_diffrn_reflns_limit_l_max 23
_diffrn_reflns_limit_l_min -23
_diffrn_reflns_number 18743
_diffrn_reflns_theta_full 25.00
_diffrn_reflns_theta_max 27.78
_diffrn_reflns_theta_min 2.17
_exptl_absorpt_coefficient_mu 1.736
_exptl_absorpt_correction_T_max 0.9182
_exptl_absorpt_correction_T_min 0.8456
_exptl_absorpt_correction_type multi-scan
_exptl_absorpt_process_details HKL2000
_exptl_crystal_density_diffrn 1.293
_exptl_crystal_density_method 'not measured'
_exptl_crystal_F_000 3780
_exptl_crystal_size_max 0.10
_exptl_crystal_size_mid 0.10
_exptl_crystal_size_min 0.05
_platon_squeeze_details
;
;
_refine_diff_density_max 0.802
_refine_diff_density_min -0.548
_refine_diff_density_rms 0.102
_refine_ls_extinction_coef 0.00045(13)
_refine_ls_extinction_expression Fc^*^=kFc[1+0.001xFc^2^\l^3^/sin(2\q)]^-1/4^
_refine_ls_extinction_method SHELXL
_refine_ls_goodness_of_fit_ref 1.190
_refine_ls_hydrogen_treatment constr
_refine_ls_matrix_type full
_refine_ls_number_parameters 992
_refine_ls_number_reflns 5913
_refine_ls_number_restraints 852
_refine_ls_restrained_S_all 1.180
_refine_ls_R_factor_all 0.1148
_refine_ls_R_factor_gt 0.0946
_refine_ls_shift/su_max 0.001
_refine_ls_shift/su_mean 0.000
_refine_ls_structure_factor_coef Fsqd
_refine_ls_weighting_details 'calc w=1/[\s^2^(Fo^2^)+(0.2000P)^2^+0.0000P] where P=(Fo^2^+2Fc^2^)/3'
_refine_ls_weighting_scheme calc
_refine_ls_wR_factor_gt 0.2690
_refine_ls_wR_factor_ref 0.2883
_reflns_number_gt 4036
_reflns_number_total 5913
_reflns_threshold_expression >2sigma(I)
_cod_data_source_file om2012826_si_002.cif
_cod_data_source_block p21c
_cod_depositor_comments
;
The following automatic conversions were performed:

'_symmetry_cell_setting' value 'Monoclinic' changed to 'monoclinic'
according to /home/saulius/struct/CIF-dictionaries/cif_core.dic
dictionary named 'cif_core.dic' version 2.4.1 from 2010-06-29.

Automatic conversion script
Id: cif_fix_values 1715 2011-07-08 13:25:40Z adriana 
;
_cod_original_cell_volume 9581(3)
_cod_original_sg_symbol_H-M P2(1)/c
_cod_database_code 4078214

loop_
_symmetry_equiv_pos_as_xyz
'x, y, z'
'-x, y+1/2, -z+1/2'
'-x, -y, -z'
'x, -y-1/2, z-1/2'

loop_
_atom_site_label
_atom_site_type_symbol
_atom_site_fract_x
_atom_site_fract_y
_atom_site_fract_z
_atom_site_U_iso_or_equiv
_atom_site_adp_type
_atom_site_occupancy
_atom_site_symmetry_multiplicity
_atom_site_calc_flag
_atom_site_refinement_flags
Ru1 Ru 0.75048(5) 0.67439(13) 0.67203(6) 0.1258(8) Uani 1 1 d .
Ru2 Ru 0.89417(5) 0.64585(14) 0.78873(6) 0.1312(8) Uani 1 1 d .
Ru3 Ru 0.75348(5) 1.16526(13) 0.80935(6) 0.1269(8) Uani 1 1 d .
Ru4 Ru 0.60906(5) 1.20399(15) 0.69500(6) 0.1361(8) Uani 1 1 d .
O1X O 0.7885(4) 0.7827(10) 0.7254(4) 0.136(4) Uani 1 1 d D
O2X O 0.7926(4) 0.5325(11) 0.7033(5) 0.135(4) Uani 1 1 d D
O3X O 0.8507(4) 0.5247(10) 0.7470(4) 0.130(4) Uani 1 1 d D
O4X O 0.8484(4) 0.7761(10) 0.7687(5) 0.134(4) Uani 1 1 d D
C1X C 0.8202(7) 0.584(2) 0.7315(7) 0.133(7) Uani 1 1 d DU
C2X C 0.8191(7) 0.721(2) 0.7426(8) 0.144(8) Uani 1 1 d DU
O1Y O 0.6555(4) 1.0661(12) 0.7141(5) 0.134(4) Uani 1 1 d D
O2Y O 0.6532(4) 1.3181(10) 0.7337(5) 0.136(4) Uani 1 1 d D
O3Y O 0.7137(4) 1.3031(10) 0.7751(5) 0.135(4) Uani 1 1 d D
O4Y O 0.7145(5) 1.0523(13) 0.7595(5) 0.148(5) Uani 1 1 d D
C1Y C 0.6836(7) 1.256(2) 0.7498(8) 0.150(8) Uani 1 1 d DU
C2Y C 0.6838(7) 1.117(2) 0.7413(8) 0.140(8) Uani 1 1 d D
O1 O 0.9988(8) 0.6826(18) 0.5879(10) 0.299(13) Uani 1 1 d D
N1 N 1.2049(5) 1.284(2) 0.3730(6) 0.138(5) Uani 1 1 d D
N2 N 0.9930(6) 0.894(2) 0.5953(7) 0.169(6) Uani 1 1 d D
H2A H 0.9793 0.9556 0.6072 0.203 Uiso 1 1 calc R
N3 N 0.9108(4) 0.692(2) 0.7195(5) 0.126(5) Uani 1 1 d D
C1 C 1.1980(8) 1.161(3) 0.3803(9) 0.176(9) Uani 1 1 d D
H1C H 1.2135 1.0982 0.3662 0.211 Uiso 1 1 calc R
C2 C 1.1824(8) 1.3698(18) 0.3937(9) 0.139(6) Uani 1 1 d D
H2B H 1.1871 1.4592 0.3895 0.167 Uiso 1 1 calc R
C3 C 1.1697(7) 1.119(2) 0.4071(10) 0.158(7) Uani 1 1 d D
H3A H 1.1640 1.0300 0.4102 0.190 Uiso 1 1 calc R
C4 C 1.1537(7) 1.335(2) 0.4197(7) 0.133(6) Uani 1 1 d D
H4A H 1.1366 1.3972 0.4308 0.159 Uiso 1 1 calc R
C5 C 1.1497(6) 1.212(3) 0.4296(7) 0.127(6) Uani 1 1 d D
C6 C 1.1177(8) 1.175(3) 0.4580(10) 0.208(10) Uani 1 1 d DU
C7 C 1.0995(8) 1.092(3) 0.4790(10) 0.221(10) Uani 1 1 d DU
C8 C 1.0731(9) 1.041(3) 0.5081(12) 0.210(11) Uani 1 1 d DU
C9 C 1.0739(8) 0.923(3) 0.5193(10) 0.214(12) Uani 1 1 d D
H9A H 1.0936 0.8692 0.5086 0.256 Uiso 1 1 calc R
C10 C 1.0470(8) 1.124(2) 0.5279(9) 0.189(11) Uani 1 1 d D
H10A H 1.0473 1.2148 0.5229 0.227 Uiso 1 1 calc R
C11 C 1.0460(9) 0.868(3) 0.5477(9) 0.185(9) Uani 1 1 d D
H11A H 1.0461 0.7775 0.5535 0.223 Uiso 1 1 calc R
C12 C 1.0199(8) 1.063(3) 0.5563(8) 0.191(10) Uani 1 1 d D
H12A H 1.0008 1.1165 0.5687 0.229 Uiso 1 1 calc R
C13 C 1.0194(8) 0.944(3) 0.5662(10) 0.167(9) Uani 1 1 d D
C14 C 0.9833(7) 0.782(3) 0.6096(9) 0.162(8) Uani 1 1 d DU
C15 C 0.9545(6) 0.747(2) 0.6438(7) 0.122(6) Uani 1 1 d D
C16 C 0.9496(6) 0.629(2) 0.6555(7) 0.129(6) Uani 1 1 d D
H16A H 0.9617 0.5616 0.6395 0.155 Uiso 1 1 calc R
C17 C 0.9361(7) 0.847(2) 0.6670(9) 0.166(8) Uani 1 1 d D
H17A H 0.9379 0.9343 0.6570 0.200 Uiso 1 1 calc R
C18 C 0.9266(6) 0.6011(18) 0.6915(9) 0.137(6) Uani 1 1 d D
H18A H 0.9212 0.5130 0.6974 0.165 Uiso 1 1 calc R
C19 C 0.9151(6) 0.812(2) 0.7055(8) 0.150(8) Uani 1 1 d D
H19A H 0.9034 0.8788 0.7225 0.180 Uiso 1 1 calc R
O101 O 0.5053(9) 1.203(2) 0.8899(10) 0.315(13) Uani 1 1 d D
N101 N 0.2907(5) 0.8540(17) 1.1441(6) 0.140(5) Uani 1 1 d D
N102 N 0.5132(6) 0.9977(18) 0.9007(7) 0.188(7) Uani 1 1 d D
H10D H 0.5264 0.9292 0.8933 0.225 Uiso 1 1 calc R
N103 N 0.5930(5) 1.1560(17) 0.7627(6) 0.140(5) Uani 1 1 d D
C101 C 0.3052(6) 0.968(2) 1.1336(7) 0.159(6) Uani 1 1 d DU
H10E H 0.2956 1.0437 1.1472 0.191 Uiso 1 1 calc R
C102 C 0.3064(6) 0.749(2) 1.1253(8) 0.159(6) Uani 1 1 d DU
H10F H 0.2973 0.6675 1.1346 0.191 Uiso 1 1 calc R
C103 C 0.3343(6) 0.9771(18) 1.1028(7) 0.159(5) Uani 1 1 d DU
H10G H 0.3442 1.0578 1.0937 0.191 Uiso 1 1 calc R
C104 C 0.3337(6) 0.7497(19) 1.0945(8) 0.164(5) Uani 1 1 d DU
H10H H 0.3419 0.6730 1.0799 0.197 Uiso 1 1 calc R
C105 C 0.3479(7) 0.861(2) 1.0862(8) 0.175(5) Uani 1 1 d DU
C106 C 0.3762(7) 0.864(2) 1.0501(9) 0.199(6) Uani 1 1 d DU
C107 C 0.4032(7) 0.893(2) 1.0270(8) 0.199(6) Uani 1 1 d DU
C108 C 0.4298(7) 0.916(3) 0.9946(9) 0.188(6) Uani 1 1 d DU
C109 C 0.4327(7) 1.028(2) 0.9784(8) 0.192(6) Uani 1 1 d DU
H10I H 0.4155 1.0931 0.9870 0.231 Uiso 1 1 calc R
C110 C 0.4547(7) 0.818(2) 0.9810(8) 0.192(6) Uani 1 1 d DU
H11B H 0.4535 0.7322 0.9933 0.230 Uiso 1 1 calc R
C111 C 0.4617(7) 1.058(2) 0.9471(8) 0.189(6) Uani 1 1 d DU
H11C H 0.4642 1.1451 0.9368 0.226 Uiso 1 1 calc R
C112 C 0.4820(7) 0.853(2) 0.9475(8) 0.191(6) Uani 1 1 d DU
H11D H 0.4981 0.7871 0.9365 0.229 Uiso 1 1 calc R
C113 C 0.4854(8) 0.967(3) 0.9319(9) 0.184(7) Uani 1 1 d DU
C114 C 0.5243(7) 1.098(3) 0.8804(9) 0.179(7) Uani 1 1 d DU
C115 C 0.5524(6) 1.118(2) 0.8436(8) 0.163(5) Uani 1 1 d DU
C116 C 0.5636(6) 1.2319(19) 0.8331(8) 0.163(5) Uani 1 1 d DU
H11E H 0.5570 1.3038 0.8519 0.196 Uiso 1 1 calc R
C117 C 0.5614(6) 1.0133(19) 0.8151(7) 0.162(5) Uani 1 1 d DU
H11F H 0.5527 0.9285 0.8210 0.195 Uiso 1 1 calc R
C118 C 0.5849(7) 1.249(2) 0.7948(8) 0.170(7) Uani 1 1 d DU
H11G H 0.5949 1.3333 0.7903 0.205 Uiso 1 1 calc R
C119 C 0.5841(6) 1.040(2) 0.7772(7) 0.168(6) Uani 1 1 d DU
H11H H 0.5938 0.9681 0.7608 0.201 Uiso 1 1 calc R
C1C C 0.8091(7) 1.1680(19) 0.7180(7) 0.191(7) Uani 1 1 d DU
H1CA H 0.8370 1.1659 0.7129 0.286 Uiso 1 1 calc R
H1CB H 0.7969 1.2481 0.7043 0.286 Uiso 1 1 calc R
H1CC H 0.7952 1.0941 0.7013 0.286 Uiso 1 1 calc R
C2C C 0.8065(6) 1.1619(16) 0.7724(6) 0.148(5) Uani 1 1 d DU
C3C C 0.8027(5) 1.2816(15) 0.7961(6) 0.142(5) Uani 1 1 d DU
H3CA H 0.7985 1.3628 0.7764 0.170 Uiso 1 1 calc R
C4C C 0.8037(5) 1.0478(14) 0.7987(6) 0.137(4) Uani 1 1 d DU
H4CA H 0.8000 0.9631 0.7811 0.164 Uiso 1 1 calc R
C5C C 0.8005(6) 1.2821(16) 0.8483(7) 0.158(5) Uani 1 1 d DU
H5CA H 0.7934 1.3643 0.8640 0.189 Uiso 1 1 calc R
C6C C 0.8017(5) 1.0568(16) 0.8513(6) 0.148(5) Uani 1 1 d DU
H6CA H 0.7950 0.9772 0.8690 0.177 Uiso 1 1 calc R
C7C C 0.7998(6) 1.1712(18) 0.8742(6) 0.158(5) Uani 1 1 d DU
C8C C 0.8001(7) 1.186(2) 0.9319(7) 0.193(6) Uani 1 1 d DU
H8CA H 0.7813 1.2588 0.9350 0.232 Uiso 1 1 calc R
C9C C 0.8371(8) 1.233(3) 0.9556(9) 0.254(11) Uani 1 1 d DU
H9CA H 0.8366 1.2390 0.9913 0.382 Uiso 1 1 calc R
H9CB H 0.8421 1.3192 0.9427 0.382 Uiso 1 1 calc R
H9CC H 0.8582 1.1744 0.9492 0.382 Uiso 1 1 calc R
C10C C 0.7834(8) 1.083(2) 0.9517(8) 0.236(10) Uani 1 1 d DU
H10J H 0.7838 1.0964 0.9873 0.354 Uiso 1 1 calc R
H10K H 0.7984 1.0049 0.9462 0.354 Uiso 1 1 calc R
H10L H 0.7560 1.0731 0.9359 0.354 Uiso 1 1 calc R
C1D C 0.5885(7) 1.5135(16) 0.6730(9) 0.219(8) Uani 1 1 d DU
H1DA H 0.5730 1.5712 0.6493 0.329 Uiso 1 1 calc R
H1DB H 0.6167 1.5349 0.6750 0.329 Uiso 1 1 calc R
H1DC H 0.5802 1.5239 0.7056 0.329 Uiso 1 1 calc R
C2D C 0.5820(5) 1.3756(16) 0.6560(7) 0.156(5) Uani 1 1 d DU
C3D C 0.6081(6) 1.3157(18) 0.6281(7) 0.168(5) Uani 1 1 d DU
H3DA H 0.6325 1.3623 0.6218 0.202 Uiso 1 1 calc R
C4D C 0.5516(5) 1.3061(17) 0.6701(7) 0.166(5) Uani 1 1 d DU
H4DA H 0.5361 1.3425 0.6954 0.199 Uiso 1 1 calc R
C5D C 0.6041(6) 1.1803(18) 0.6168(7) 0.166(5) Uani 1 1 d DU
H5DA H 0.6257 1.1350 0.6023 0.199 Uiso 1 1 calc R
C6D C 0.5482(6) 1.1709(18) 0.6580(8) 0.171(5) Uani 1 1 d DU
H6DA H 0.5302 1.1166 0.6753 0.205 Uiso 1 1 calc R
C7D C 0.5750(6) 1.1103(18) 0.6331(8) 0.183(5) Uani 1 1 d DU
C8D C 0.5673(7) 0.9659(19) 0.6190(9) 0.235(7) Uani 1 1 d DU
H8D H 0.5513 0.9343 0.6445 0.282 Uiso 1 1 calc R
C9D C 0.6010(7) 0.889(2) 0.6264(11) 0.257(11) Uani 1 1 d DU
H9DA H 0.5941 0.8007 0.6151 0.386 Uiso 1 1 calc R
H9DB H 0.6116 0.8872 0.6616 0.386 Uiso 1 1 calc R
H9DC H 0.6210 0.9235 0.6075 0.386 Uiso 1 1 calc R
C10D C 0.5402(8) 0.963(2) 0.5745(9) 0.263(10) Uani 1 1 d DU
H10M H 0.5347 0.8735 0.5644 0.394 Uiso 1 1 calc R
H10N H 0.5516 1.0088 0.5484 0.394 Uiso 1 1 calc R
H10O H 0.5155 1.0054 0.5799 0.394 Uiso 1 1 calc R
C1B C 0.6932(8) 0.678(2) 0.7614(7) 0.225(9) Uani 1 1 d DU
H1BA H 0.6652 0.6762 0.7657 0.338 Uiso 1 1 calc R
H1BB H 0.7054 0.7574 0.7756 0.338 Uiso 1 1 calc R
H1BC H 0.7067 0.6033 0.7783 0.338 Uiso 1 1 calc R
C2B C 0.6968(6) 0.6718(16) 0.7068(6) 0.147(5) Uani 1 1 d DU
C3B C 0.7014(5) 0.5559(15) 0.6813(7) 0.154(5) Uani 1 1 d DU
H3BA H 0.7053 0.4724 0.6996 0.185 Uiso 1 1 calc R
C4B C 0.6992(5) 0.7900(15) 0.6822(6) 0.142(5) Uani 1 1 d DU
H4BA H 0.7026 0.8722 0.7014 0.170 Uiso 1 1 calc R
C5B C 0.7049(6) 0.5627(16) 0.6293(7) 0.153(5) Uani 1 1 d DU
H5BA H 0.7128 0.4828 0.6126 0.184 Uiso 1 1 calc R
C6B C 0.7029(6) 0.7895(15) 0.6303(6) 0.143(5) Uani 1 1 d DU
H6BA H 0.7099 0.8717 0.6146 0.172 Uiso 1 1 calc R
C7B C 0.7058(6) 0.6761(17) 0.6053(6) 0.152(5) Uani 1 1 d DU
C8B C 0.7102(7) 0.692(2) 0.5490(7) 0.193(6) Uani 1 1 d DU
H8BA H 0.7305 0.7608 0.5465 0.232 Uiso 1 1 calc R
C9B C 0.7236(7) 0.580(2) 0.5293(8) 0.237(10) Uani 1 1 d DU
H9BA H 0.7236 0.5907 0.4937 0.355 Uiso 1 1 calc R
H9BB H 0.7062 0.5082 0.5352 0.355 Uiso 1 1 calc R
H9BC H 0.7506 0.5615 0.5452 0.355 Uiso 1 1 calc R
C10B C 0.6736(7) 0.739(2) 0.5247(8) 0.224(8) Uani 1 1 d DU
H10P H 0.6748 0.7466 0.4892 0.336 Uiso 1 1 calc R
H10Q H 0.6681 0.8236 0.5381 0.336 Uiso 1 1 calc R
H10R H 0.6525 0.6786 0.5301 0.336 Uiso 1 1 calc R
C1A C 0.9117(5) 0.3442(14) 0.8193(7) 0.157(6) Uani 1 1 d DU
H1AA H 0.9262 0.2900 0.8451 0.235 Uiso 1 1 calc R
H1AB H 0.9212 0.3267 0.7876 0.235 Uiso 1 1 calc R
H1AC H 0.8834 0.3249 0.8164 0.235 Uiso 1 1 calc R
C2A C 0.9186(5) 0.4846(14) 0.8327(7) 0.141(5) Uani 1 1 d DU
C3A C 0.9499(5) 0.5505(16) 0.8157(7) 0.157(5) Uani 1 1 d DU
H3AA H 0.9651 0.5073 0.7916 0.189 Uiso 1 1 calc R
C4A C 0.8923(5) 0.5489(16) 0.8590(6) 0.150(5) Uani 1 1 d DU
H4AA H 0.8674 0.5050 0.8654 0.180 Uiso 1 1 calc R
C5A C 0.9527(5) 0.6878(17) 0.8220(7) 0.158(5) Uani 1 1 d DU
H5AA H 0.9705 0.7378 0.8029 0.189 Uiso 1 1 calc R
C6A C 0.8962(6) 0.6889(16) 0.8655(7) 0.156(5) Uani 1 1 d DU
H6AA H 0.8745 0.7400 0.8773 0.187 Uiso 1 1 calc R
C7A C 0.9273(6) 0.7516(17) 0.8467(8) 0.177(5) Uani 1 1 d DU
C8A C 0.9324(7) 0.9005(18) 0.8541(10) 0.218(6) Uani 1 1 d DU
H8AA H 0.9527 0.9077 0.8841 0.261 Uiso 1 1 calc R
C9A C 0.9495(8) 0.970(2) 0.8179(9) 0.250(8) Uani 1 1 d DU
H9AA H 0.9459 1.0628 0.8227 0.374 Uiso 1 1 calc R
H9AB H 0.9366 0.9454 0.7849 0.374 Uiso 1 1 calc R
H9AC H 0.9778 0.9506 0.8209 0.374 Uiso 1 1 calc R
C10A C 0.8991(8) 0.951(2) 0.8693(11) 0.270(9) Uani 1 1 d DU
H10S H 0.9023 1.0442 0.8739 0.404 Uiso 1 1 calc R
H10T H 0.8949 0.9109 0.9007 0.404 Uiso 1 1 calc R
H10U H 0.8762 0.9335 0.8443 0.404 Uiso 1 1 calc R
S3S S 1.0675(2) 0.7072(7) 0.8315(3) 0.198(3) Uani 1 1 d DU
F7S F 1.0871(5) 0.8550(13) 0.9061(5) 0.250(7) Uani 1 1 d DU
F8S F 1.1255(4) 0.6980(15) 0.9029(6) 0.266(7) Uani 1 1 d DU
F9S F 1.1282(4) 0.8529(13) 0.8552(6) 0.253(7) Uani 1 1 d DU
O7S O 1.0442(4) 0.6288(13) 0.8638(6) 0.211(6) Uani 1 1 d DU
O8S O 1.0927(4) 0.6282(12) 0.8017(5) 0.197(6) Uani 1 1 d DU
O9S O 1.0448(4) 0.8129(13) 0.8038(5) 0.193(6) Uani 1 1 d DU
C3S C 1.1015(4) 0.7811(14) 0.8736(5) 0.220(11) Uani 1 1 d DU

loop_
_atom_site_aniso_label
_atom_site_aniso_U_11
_atom_site_aniso_U_22
_atom_site_aniso_U_33
_atom_site_aniso_U_23
_atom_site_aniso_U_13
_atom_site_aniso_U_12
Ru1 0.1315(15) 0.1134(12) 0.1371(14) 0.0101(8) 0.0343(10) 0.0005(9)
Ru2 0.1384(15) 0.1168(13) 0.1419(14) 0.0101(9) 0.0326(10) -0.0029(9)
Ru3 0.1308(15) 0.1165(12) 0.1384(14) 0.0121(9) 0.0362(10) -0.0004(9)
Ru4 0.1378(15) 0.1334(13) 0.1414(14) 0.0158(10) 0.0343(11) -0.0008(10)
O1X 0.175(12) 0.103(8) 0.136(9) -0.005(7) 0.038(9) 0.004(8)
O2X 0.144(11) 0.118(9) 0.143(10) 0.012(8) 0.018(8) 0.005(8)
O3X 0.149(11) 0.097(8) 0.150(10) -0.008(7) 0.044(8) -0.010(7)
O4X 0.120(10) 0.110(8) 0.176(11) 0.006(8) 0.039(8) 0.004(7)
C1X 0.163(17) 0.100(13) 0.139(14) 0.000(11) 0.034(13) 0.009(13)
C2X 0.152(16) 0.141(16) 0.146(15) 0.029(13) 0.050(13) 0.016(14)
O1Y 0.150(12) 0.109(9) 0.149(11) -0.004(8) 0.045(9) 0.008(8)
O2Y 0.131(10) 0.119(9) 0.157(10) 0.013(7) 0.015(8) -0.003(8)
O3Y 0.136(11) 0.111(8) 0.163(11) 0.030(8) 0.044(9) 0.024(8)
O4Y 0.173(13) 0.128(10) 0.147(10) 0.009(8) 0.037(10) 0.000(9)
C1Y 0.157(17) 0.150(17) 0.154(15) 0.012(13) 0.058(14) -0.010(15)
C2Y 0.17(3) 0.11(2) 0.16(2) 0.002(16) 0.07(2) -0.029(18)
O1 0.40(3) 0.168(15) 0.37(3) -0.004(16) 0.19(3) -0.042(17)
N1 0.153(14) 0.116(13) 0.151(13) 0.010(12) 0.047(11) 0.014(13)
N2 0.178(18) 0.157(17) 0.171(16) 0.012(13) 0.019(13) -0.007(14)
N3 0.128(12) 0.129(12) 0.127(12) 0.035(11) 0.037(9) 0.021(11)
C1 0.22(3) 0.12(2) 0.21(2) 0.002(16) 0.11(2) 0.050(17)
C2 0.16(2) 0.095(15) 0.158(18) 0.018(15) 0.012(15) -0.016(16)
C3 0.141(19) 0.16(2) 0.18(2) -0.006(19) 0.049(15) -0.013(17)
C4 0.144(19) 0.14(2) 0.126(16) 0.011(13) 0.045(13) -0.015(14)
C5 0.129(17) 0.153(19) 0.104(13) 0.007(15) 0.031(12) -0.028(17)
C6 0.187(18) 0.240(19) 0.189(17) 0.005(15) -0.001(15) -0.036(15)
C7 0.17(2) 0.28(3) 0.21(2) 0.06(2) 0.025(15) -0.02(2)
C8 0.17(3) 0.27(3) 0.19(3) 0.05(2) 0.023(16) -0.01(2)
C9 0.19(3) 0.28(4) 0.17(2) 0.08(2) -0.002(19) 0.00(2)
C10 0.18(2) 0.23(3) 0.135(19) 0.06(2) -0.055(17) -0.07(2)
C11 0.18(3) 0.24(3) 0.133(19) 0.038(19) 0.028(17) -0.02(2)
C12 0.25(3) 0.19(2) 0.136(18) 0.050(18) 0.036(18) -0.04(2)
C13 0.14(2) 0.18(3) 0.19(2) 0.03(2) 0.055(17) -0.02(2)
C14 0.158(15) 0.146(15) 0.175(16) 0.005(15) -0.001(13) -0.005(15)
C15 0.160(18) 0.081(13) 0.129(14) 0.008(13) 0.035(13) 0.007(14)
C16 0.155(18) 0.117(19) 0.124(15) 0.006(13) 0.049(13) 0.015(13)
C17 0.19(2) 0.126(18) 0.18(2) 0.044(18) 0.023(18) -0.008(16)
C18 0.138(17) 0.110(15) 0.163(19) -0.002(16) 0.021(15) 0.012(14)
C19 0.19(2) 0.115(17) 0.162(18) 0.038(13) 0.092(16) 0.018(13)
O101 0.41(3) 0.245(19) 0.33(3) 0.01(2) 0.19(3) 0.02(2)
N101 0.149(13) 0.138(12) 0.146(12) 0.006(10) 0.069(10) -0.030(11)
N102 0.205(19) 0.178(16) 0.173(16) 0.027(13) 0.001(14) -0.018(14)
N103 0.163(14) 0.128(12) 0.128(12) 0.025(10) 0.018(10) -0.007(11)
C101 0.173(16) 0.170(14) 0.136(14) 0.030(11) 0.028(9) -0.028(12)
C102 0.178(17) 0.158(13) 0.147(15) 0.017(13) 0.046(10) 0.020(12)
C103 0.172(14) 0.156(10) 0.152(13) 0.040(10) 0.032(8) -0.047(11)
C104 0.179(15) 0.162(10) 0.160(13) -0.002(12) 0.053(9) 0.016(11)
C105 0.175(12) 0.197(10) 0.156(11) 0.012(11) 0.028(8) -0.022(11)
C106 0.182(13) 0.246(12) 0.174(12) 0.015(10) 0.038(8) -0.026(10)
C107 0.184(14) 0.257(14) 0.158(14) 0.018(12) 0.027(8) -0.043(12)
C108 0.170(13) 0.233(13) 0.159(12) 0.022(12) 0.022(8) -0.033(11)
C109 0.175(14) 0.231(13) 0.176(14) 0.021(12) 0.041(10) -0.017(13)
C110 0.187(15) 0.211(13) 0.177(14) 0.009(12) 0.027(10) -0.045(11)
C111 0.193(16) 0.224(14) 0.154(13) 0.031(12) 0.042(10) -0.006(12)
C112 0.208(15) 0.205(14) 0.162(14) 0.002(13) 0.037(10) -0.035(13)
C113 0.194(15) 0.214(16) 0.147(13) 0.019(13) 0.039(10) -0.014(13)
C114 0.171(13) 0.196(14) 0.173(13) 0.015(12) 0.038(9) -0.004(12)
C115 0.155(12) 0.169(11) 0.165(12) 0.018(10) 0.026(8) -0.003(11)
C116 0.159(14) 0.159(10) 0.176(14) 0.006(12) 0.040(10) 0.007(11)
C117 0.154(13) 0.152(11) 0.187(15) 0.020(10) 0.046(9) -0.022(11)
C118 0.178(17) 0.165(14) 0.174(17) 0.007(14) 0.045(12) -0.009(13)
C119 0.165(16) 0.155(14) 0.192(16) 0.020(12) 0.054(11) -0.019(12)
C1C 0.186(11) 0.215(11) 0.177(8) 0.003(7) 0.044(9) 0.013(9)
C2C 0.120(10) 0.153(9) 0.177(9) 0.008(7) 0.046(10) 0.008(11)
C3C 0.115(10) 0.130(8) 0.187(10) 0.020(8) 0.041(11) -0.002(10)
C4C 0.104(10) 0.125(8) 0.187(9) -0.008(7) 0.037(11) 0.030(9)
C5C 0.144(11) 0.149(9) 0.185(10) -0.002(8) 0.040(12) 0.002(11)
C6C 0.120(10) 0.146(9) 0.183(9) 0.013(8) 0.044(11) -0.003(10)
C7C 0.154(11) 0.164(10) 0.159(9) 0.001(8) 0.038(10) -0.001(11)
C8C 0.194(15) 0.223(16) 0.165(9) -0.004(10) 0.034(12) -0.009(13)
C9C 0.24(2) 0.30(3) 0.215(18) -0.07(2) 0.004(17) -0.038(19)
C10C 0.27(2) 0.28(2) 0.168(15) 0.039(17) 0.040(17) -0.030(18)
C1D 0.22(2) 0.153(11) 0.27(2) 0.038(14) -0.023(17) 0.021(12)
C2D 0.129(12) 0.165(10) 0.170(13) 0.039(10) 0.001(9) 0.013(9)
C3D 0.144(12) 0.216(11) 0.145(13) 0.041(11) 0.019(9) -0.002(11)
C4D 0.128(12) 0.195(11) 0.172(13) 0.041(11) 0.016(9) 0.014(10)
C5D 0.150(12) 0.213(11) 0.137(12) 0.033(11) 0.033(9) 0.031(10)
C6D 0.129(12) 0.198(11) 0.187(14) 0.043(12) 0.030(9) -0.012(11)
C7D 0.166(13) 0.197(10) 0.188(12) 0.030(10) 0.028(9) 0.008(9)
C8D 0.219(16) 0.209(11) 0.268(14) 0.001(13) -0.004(12) 0.007(11)
C9D 0.20(2) 0.201(15) 0.36(3) -0.05(2) 0.015(17) 0.001(14)
C10D 0.265(13) 0.257(12) 0.255(12) -0.013(9) -0.006(9) -0.011(9)
C1B 0.20(2) 0.31(2) 0.173(12) 0.025(11) 0.078(17) -0.014(19)
C2B 0.130(11) 0.154(9) 0.163(10) 0.009(8) 0.040(10) -0.019(11)
C3B 0.130(11) 0.121(8) 0.214(11) 0.014(9) 0.031(12) -0.047(10)
C4B 0.124(11) 0.126(8) 0.176(10) 0.000(8) 0.023(11) -0.001(10)
C5B 0.137(11) 0.120(8) 0.204(10) -0.026(8) 0.029(12) -0.019(10)
C6B 0.135(11) 0.119(8) 0.177(10) 0.022(8) 0.025(11) 0.003(10)
C7B 0.129(10) 0.145(9) 0.186(8) -0.005(8) 0.038(9) -0.010(11)
C8B 0.183(13) 0.217(14) 0.180(10) -0.009(10) 0.028(12) 0.002(12)
C9B 0.24(2) 0.28(2) 0.190(16) -0.062(17) 0.013(17) 0.028(16)
C10B 0.214(12) 0.240(12) 0.210(10) 0.005(9) 0.000(9) 0.005(9)
C1A 0.166(16) 0.135(9) 0.161(15) 0.013(11) -0.009(13) 0.006(10)
C2A 0.152(12) 0.130(8) 0.142(12) 0.020(9) 0.016(8) 0.000(8)
C3A 0.135(12) 0.172(9) 0.160(12) 0.026(11) 0.007(9) -0.009(9)
C4A 0.165(12) 0.156(9) 0.129(11) 0.008(10) 0.021(9) -0.005(10)
C5A 0.138(12) 0.173(9) 0.159(13) 0.028(11) 0.010(9) -0.033(10)
C6A 0.166(13) 0.159(9) 0.142(12) -0.009(10) 0.024(9) -0.002(10)
C7A 0.165(13) 0.189(8) 0.175(13) -0.015(10) 0.012(9) -0.039(9)
C8A 0.222(13) 0.188(9) 0.249(14) -0.012(12) 0.055(12) -0.038(11)
C9A 0.271(12) 0.221(10) 0.257(12) 0.039(9) 0.036(9) -0.034(9)
C10A 0.266(12) 0.256(11) 0.293(13) -0.023(9) 0.060(9) 0.030(9)
S3S 0.186(6) 0.175(5) 0.240(7) 0.023(5) 0.054(6) -0.010(5)
F7S 0.264(10) 0.232(10) 0.254(10) 0.003(8) 0.033(8) 0.023(8)
F8S 0.262(11) 0.261(10) 0.274(11) 0.015(9) 0.034(9) 0.010(8)
F9S 0.245(10) 0.234(10) 0.280(11) 0.012(8) 0.032(9) 0.003(8)
O7S 0.223(10) 0.192(9) 0.225(10) 0.011(8) 0.060(8) 0.005(8)
O8S 0.201(9) 0.190(9) 0.208(9) -0.023(8) 0.055(8) 0.001(8)
O9S 0.187(9) 0.174(8) 0.219(10) 0.027(8) 0.028(8) -0.011(8)
C3S 0.26(2) 0.208(18) 0.194(18) 0.021(16) 0.030(17) 0.038(17)

loop_
_atom_type_symbol
_atom_type_description
_atom_type_scat_dispersion_real
_atom_type_scat_dispersion_imag
_atom_type_scat_source
C C -0.0021 0.0035 'International Tables Vol C Tables 4.2.6.8 and 6.1.1.4'
H H 0.0000 0.0000 'International Tables Vol C Tables 4.2.6.8 and 6.1.1.4'
N N -0.0031 0.0071 'International Tables Vol C Tables 4.2.6.8 and 6.1.1.4'
O O -0.0043 0.0128 'International Tables Vol C Tables 4.2.6.8 and 6.1.1.4'
F F -0.0057 0.0215 'International Tables Vol C Tables 4.2.6.8 and 6.1.1.4'
S S 0.1721 0.2445 'International Tables Vol C Tables 4.2.6.8 and 6.1.1.4'
Ru Ru -0.8020 1.5500 'International Tables Vol C Tables 4.2.6.8 and 6.1.1.4'

loop_
_geom_angle_atom_site_label_1
_geom_angle_atom_site_label_2
_geom_angle_atom_site_label_3
_geom_angle
_geom_angle_site_symmetry_1
_geom_angle_site_symmetry_3
C3B Ru1 C5B 39.5(5) . .
C3B Ru1 O1X 129.7(6) . .
C5B Ru1 O1X 168.9(6) . .
C3B Ru1 N1 145.8(8) . 3_776
C5B Ru1 N1 108.5(7) . 3_776
O1X Ru1 N1 82.6(6) . 3_776
C3B Ru1 C4B 68.8(6) . .
C5B Ru1 C4B 80.3(6) . .
O1X Ru1 C4B 92.7(6) . .
N1 Ru1 C4B 128.1(8) 3_776 .
C3B Ru1 O2X 93.0(6) . .
C5B Ru1 O2X 103.9(6) . .
O1X Ru1 O2X 77.3(5) . .
N1 Ru1 O2X 82.8(7) 3_776 .
C4B Ru1 O2X 146.5(5) . .
C3B Ru1 C6B 80.6(6) . .
C5B Ru1 C6B 65.5(6) . .
O1X Ru1 C6B 113.8(6) . .
N1 Ru1 C6B 97.4(7) 3_776 .
C4B Ru1 C6B 38.4(4) . .
O2X Ru1 C6B 168.9(6) . .
C3B Ru1 C2B 38.2(5) . .
C5B Ru1 C2B 69.0(6) . .
O1X Ru1 C2B 100.2(6) . .
N1 Ru1 C2B 165.2(8) 3_776 .
C4B Ru1 C2B 37.7(5) . .
O2X Ru1 C2B 112.1(6) . .
C6B Ru1 C2B 68.1(6) . .
C3B Ru1 C7B 68.7(6) . .
C5B Ru1 C7B 36.1(5) . .
O1X Ru1 C7B 147.7(6) . .
N1 Ru1 C7B 89.4(6) 3_776 .
C4B Ru1 C7B 67.9(6) . .
O2X Ru1 C7B 132.9(6) . .
C6B Ru1 C7B 36.2(5) . .
C2B Ru1 C7B 80.4(6) . .
O4X Ru2 N3 84.4(6) . .
O4X Ru2 C7A 99.4(7) . .
N3 Ru2 C7A 111.7(7) . .
O4X Ru2 C5A 127.4(6) . .
N3 Ru2 C5A 88.9(7) . .
C7A Ru2 C5A 37.1(5) . .
O4X Ru2 C6A 92.4(6) . .
N3 Ru2 C6A 149.1(7) . .
C7A Ru2 C6A 38.5(5) . .
C5A Ru2 C6A 68.8(7) . .
O4X Ru2 C2A 150.1(6) . .
N3 Ru2 C2A 123.1(7) . .
C7A Ru2 C2A 82.0(7) . .
C5A Ru2 C2A 69.7(6) . .
C6A Ru2 C2A 70.0(6) . .
O4X Ru2 O3X 78.6(5) . .
N3 Ru2 O3X 84.9(6) . .
C7A Ru2 O3X 163.1(6) . .
C5A Ru2 O3X 152.5(6) . .
C6A Ru2 O3X 124.7(6) . .
C2A Ru2 O3X 91.5(6) . .
O4X Ru2 C4A 114.7(6) . .
N3 Ru2 C4A 160.7(7) . .
C7A Ru2 C4A 70.0(6) . .
C5A Ru2 C4A 81.9(7) . .
C6A Ru2 C4A 39.7(5) . .
C2A Ru2 C4A 37.6(4) . .
O3X Ru2 C4A 95.4(5) . .
O4X Ru2 C3A 166.4(6) . .
N3 Ru2 C3A 94.4(6) . .
C7A Ru2 C3A 68.4(7) . .
C5A Ru2 C3A 38.9(5) . .
C6A Ru2 C3A 81.7(7) . .
C2A Ru2 C3A 37.7(5) . .
O3X Ru2 C3A 114.8(6) . .
C4A Ru2 C3A 67.9(6) . .
N101 Ru3 O3Y 81.9(6) 3_677 .
N101 Ru3 C3C 143.0(7) 3_677 .
O3Y Ru3 C3C 90.9(6) . .
N101 Ru3 O4Y 84.1(6) 3_677 .
O3Y Ru3 O4Y 77.3(5) . .
C3C Ru3 O4Y 129.8(6) . .
N101 Ru3 C5C 107.5(7) 3_677 .
O3Y Ru3 C5C 103.1(6) . .
C3C Ru3 C5C 39.0(5) . .
O4Y Ru3 C5C 168.4(6) . .
N101 Ru3 C4C 132.6(7) 3_677 .
O3Y Ru3 C4C 143.3(5) . .
C3C Ru3 C4C 68.7(6) . .
O4Y Ru3 C4C 92.3(6) . .
C5C Ru3 C4C 80.4(6) . .
N101 Ru3 C6C 100.7(6) 3_677 .
O3Y Ru3 C6C 168.1(6) . .
C3C Ru3 C6C 80.0(6) . .
O4Y Ru3 C6C 114.3(6) . .
C5C Ru3 C6C 65.0(6) . .
C4C Ru3 C6C 39.1(4) . .
N101 Ru3 C2C 168.5(7) 3_677 .
O3Y Ru3 C2C 109.3(6) . .
C3C Ru3 C2C 38.1(5) . .
O4Y Ru3 C2C 100.3(6) . .
C5C Ru3 C2C 68.4(6) . .
C4C Ru3 C2C 37.4(4) . .
C6C Ru3 C2C 67.8(6) . .
N101 Ru3 C7C 90.7(7) 3_677 .
O3Y Ru3 C7C 133.3(6) . .
C3C Ru3 C7C 68.1(6) . .
O4Y Ru3 C7C 147.9(6) . .
C5C Ru3 C7C 36.0(5) . .
C4C Ru3 C7C 68.2(6) . .
C6C Ru3 C7C 35.8(5) . .
C2C Ru3 C7C 79.9(7) . .
N103 Ru4 O2Y 86.9(6) . .
N103 Ru4 C5D 151.3(7) . .
O2Y Ru4 C5D 121.5(7) . .
N103 Ru4 C7D 114.5(7) . .
O2Y Ru4 C7D 158.5(7) . .
C5D Ru4 C7D 36.9(5) . .
N103 Ru4 O1Y 84.4(6) . .
O2Y Ru4 O1Y 78.3(5) . .
C5D Ru4 O1Y 96.8(6) . .
C7D Ru4 O1Y 101.0(6) . .
N103 Ru4 C3D 156.0(7) . .
O2Y Ru4 C3D 92.8(6) . .
C5D Ru4 C3D 39.2(5) . .
C7D Ru4 C3D 68.5(7) . .
O1Y Ru4 C3D 119.1(6) . .
N103 Ru4 C6D 91.2(7) . .
O2Y Ru4 C6D 152.7(6) . .
C5D Ru4 C6D 65.6(7) . .
C7D Ru4 C6D 36.6(5) . .
O1Y Ru4 C6D 128.7(6) . .
C3D Ru4 C6D 78.1(7) . .
N103 Ru4 C2D 118.7(7) . .
O2Y Ru4 C2D 90.6(6) . .
C5D Ru4 C2D 69.0(6) . .
C7D Ru4 C2D 80.9(7) . .
O1Y Ru4 C2D 154.1(6) . .
C3D Ru4 C2D 37.3(5) . .
C6D Ru4 C2D 66.5(6) . .
N103 Ru4 C4D 93.1(7) . .
O2Y Ru4 C4D 115.1(6) . .
C5D Ru4 C4D 79.0(7) . .
C7D Ru4 C4D 67.8(6) . .
O1Y Ru4 C4D 166.2(6) . .
C3D Ru4 C4D 65.3(6) . .
C6D Ru4 C4D 37.7(5) . .
C2D Ru4 C4D 35.6(4) . .
C2X O1X Ru1 112.6(13) . .
C1X O2X Ru1 111.0(13) . .
C1X O3X Ru2 112.4(13) . .
C2X O4X Ru2 111.1(13) . .
O3X C1X O2X 122(2) . .
O3X C1X C2X 117(2) . .
O2X C1X C2X 120(2) . .
O4X C2X O1X 122(2) . .
O4X C2X C1X 121(2) . .
O1X C2X C1X 118(2) . .
C2Y O1Y Ru4 110.5(14) . .
C1Y O2Y Ru4 113.0(14) . .
C1Y O3Y Ru3 114.1(14) . .
C2Y O4Y Ru3 111.5(13) . .
O2Y C1Y O3Y 125(2) . .
O2Y C1Y C2Y 119(2) . .
O3Y C1Y C2Y 117(2) . .
O1Y C2Y O4Y 122(2) . .
O1Y C2Y C1Y 119(2) . .
O4Y C2Y C1Y 118(2) . .
C1 N1 C2 116.9(15) . .
C1 N1 Ru1 115.9(19) . 3_776
C2 N1 Ru1 127.1(18) . 3_776
C13 N2 C14 137(2) . .
C13 N2 H2A 111.6 . .
C14 N2 H2A 111.6 . .
C19 N3 C18 114.9(14) . .
C19 N3 Ru2 122.2(15) . .
C18 N3 Ru2 121.2(16) . .
N1 C1 C3 122.7(17) . .
N1 C1 H1C 118.7 . .
C3 C1 H1C 118.7 . .
N1 C2 C4 123.0(16) . .
N1 C2 H2B 118.5 . .
C4 C2 H2B 118.5 . .
C1 C3 C5 116.8(17) . .
C1 C3 H3A 121.6 . .
C5 C3 H3A 121.6 . .
C2 C4 C5 118.6(18) . .
C2 C4 H4A 120.7 . .
C5 C4 H4A 120.7 . .
C4 C5 C3 121.2(17) . .
C4 C5 C6 118(2) . .
C3 C5 C6 120(2) . .
C7 C6 C5 151(3) . .
C6 C7 C8 159(3) . .
C9 C8 C7 121(3) . .
C9 C8 C10 120(3) . .
C7 C8 C10 119(3) . .
C8 C9 C11 122(3) . .
C8 C9 H9A 119.1 . .
C11 C9 H9A 119.1 . .
C12 C10 C8 115(2) . .
C12 C10 H10A 122.3 . .
C8 C10 H10A 122.3 . .
C13 C11 C9 120(2) . .
C13 C11 H11A 119.9 . .
C9 C11 H11A 119.9 . .
C13 C12 C10 125(2) . .
C13 C12 H12A 117.5 . .
C10 C12 H12A 117.5 . .
N2 C13 C12 121(3) . .
N2 C13 C11 122(3) . .
C12 C13 C11 117(2) . .
N2 C14 O1 115(2) . .
N2 C14 C15 129(2) . .
O1 C14 C15 115(2) . .
C16 C15 C17 120.5(17) . .
C16 C15 C14 120(2) . .
C17 C15 C14 119(2) . .
C15 C16 C18 119.1(17) . .
C15 C16 H16A 120.4 . .
C18 C16 H16A 120.4 . .
C19 C17 C15 117.2(16) . .
C19 C17 H17A 121.4 . .
C15 C17 H17A 121.4 . .
N3 C18 C16 124.2(16) . .
N3 C18 H18A 117.9 . .
C16 C18 H18A 117.9 . .
N3 C19 C17 123.5(16) . .
N3 C19 H19A 118.3 . .
C17 C19 H19A 118.3 . .
C101 N101 C102 117.1(15) . .
C101 N101 Ru3 122.2(14) . 3_677
C102 N101 Ru3 120.6(13) . 3_677
C114 N102 C113 137(2) . .
C114 N102 H10D 111.6 . .
C113 N102 H10D 111.6 . .
C119 N103 C118 112.5(16) . .
C119 N103 Ru4 126.2(14) . .
C118 N103 Ru4 120.7(13) . .
N101 C101 C103 120.8(17) . .
N101 C101 H10E 119.6 . .
C103 C101 H10E 119.6 . .
N101 C102 C104 125.9(18) . .
N101 C102 H10F 117.1 . .
C104 C102 H10F 117.1 . .
C101 C103 C105 115.7(17) . .
C101 C103 H10G 122.1 . .
C105 C103 H10G 122.1 . .
C105 C104 C102 115.3(19) . .
C105 C104 H10H 122.3 . .
C102 C104 H10H 122.3 . .
C104 C105 C103 124.7(19) . .
C104 C105 C106 116(2) . .
C103 C105 C106 119(2) . .
C107 C106 C105 164(3) . .
C106 C107 C108 171(3) . .
C109 C108 C107 119(3) . .
C109 C108 C110 120(3) . .
C107 C108 C110 121(3) . .
C108 C109 C111 121(3) . .
C108 C109 H10I 119.5 . .
C111 C109 H10I 119.5 . .
C112 C110 C108 117(2) . .
C112 C110 H11B 121.6 . .
C108 C110 H11B 121.6 . .
C113 C111 C109 121(2) . .
C113 C111 H11C 119.3 . .
C109 C111 H11C 119.3 . .
C113 C112 C110 123(2) . .
C113 C112 H11D 118.4 . .
C110 C112 H11D 118.4 . .
C112 C113 C111 118(2) . .
C112 C113 N102 122(3) . .
C111 C113 N102 121(2) . .
N102 C114 O101 114(2) . .
N102 C114 C115 132(2) . .
O101 C114 C115 113(2) . .
C116 C115 C117 119.6(19) . .
C116 C115 C114 121(2) . .
C117 C115 C114 119(2) . .
C115 C116 C118 120(2) . .
C115 C116 H11E 120.1 . .
C118 C116 H11E 120.1 . .
C119 C117 C115 116.7(17) . .
C119 C117 H11F 121.7 . .
C115 C117 H11F 121.7 . .
N103 C118 C116 125.2(19) . .
N103 C118 H11G 117.4 . .
C116 C118 H11G 117.4 . .
N103 C119 C117 124.9(18) . .
N103 C119 H11H 117.6 . .
C117 C119 H11H 117.6 . .
C2C C1C H1CA 109.5 . .
C2C C1C H1CB 109.5 . .
H1CA C1C H1CB 109.5 . .
C2C C1C H1CC 109.5 . .
H1CA C1C H1CC 109.5 . .
H1CB C1C H1CC 109.5 . .
C4C C2C C3C 119.5(14) . .
C4C C2C C1C 124.3(16) . .
C3C C2C C1C 115.9(15) . .
C4C C2C Ru3 69.9(9) . .
C3C C2C Ru3 69.0(9) . .
C1C C2C Ru3 128.5(15) . .
C2C C3C C5C 118.5(14) . .
C2C C3C Ru3 72.9(10) . .
C5C C3C Ru3 71.5(10) . .
C2C C3C H3CA 120.5 . .
C5C C3C H3CA 120.5 . .
Ru3 C3C H3CA 120.5 . .
C2C C4C C6C 118.1(14) . .
C2C C4C Ru3 72.7(10) . .
C6C C4C Ru3 71.3(9) . .
C2C C4C H4CA 120.7 . .
C6C C4C H4CA 120.7 . .
Ru3 C4C H4CA 120.7 . .
C7C C5C C3C 121.5(15) . .
C7C C5C Ru3 73.5(12) . .
C3C C5C Ru3 69.5(10) . .
C7C C5C H5CA 118.5 . .
C3C C5C H5CA 118.5 . .
Ru3 C5C H5CA 118.5 . .
C7C C6C C4C 121.9(15) . .
C7C C6C Ru3 73.1(11) . .
C4C C6C Ru3 69.6(9) . .
C7C C6C H6CA 118.2 . .
C4C C6C H6CA 118.2 . .
Ru3 C6C H6CA 118.2 . .
C6C C7C C5C 120.0(15) . .
C6C C7C C8C 123.8(16) . .
C5C C7C C8C 116.0(16) . .
C6C C7C Ru3 71.1(11) . .
C5C C7C Ru3 70.5(12) . .
C8C C7C Ru3 134.9(14) . .
C10C C8C C9C 119(2) . .
C10C C8C C7C 111.9(17) . .
C9C C8C C7C 111.6(17) . .
C10C C8C H8CA 104.2 . .
C9C C8C H8CA 104.2 . .
C7C C8C H8CA 104.2 . .
C8C C9C H9CA 109.5 . .
C8C C9C H9CB 109.5 . .
H9CA C9C H9CB 109.5 . .
C8C C9C H9CC 109.5 . .
H9CA C9C H9CC 109.5 . .
H9CB C9C H9CC 109.5 . .
C8C C10C H10J 109.5 . .
C8C C10C H10K 109.5 . .
H10J C10C H10K 109.5 . .
C8C C10C H10L 109.5 . .
H10J C10C H10L 109.5 . .
H10K C10C H10L 109.5 . .
C2D C1D H1DA 109.5 . .
C2D C1D H1DB 109.5 . .
H1DA C1D H1DB 109.5 . .
C2D C1D H1DC 109.5 . .
H1DA C1D H1DC 109.5 . .
H1DB C1D H1DC 109.5 . .
C4D C2D C3D 119.2(15) . .
C4D C2D C1D 120.0(17) . .
C3D C2D C1D 120.7(17) . .
C4D C2D Ru4 73.9(11) . .
C3D C2D Ru4 69.5(10) . .
C1D C2D Ru4 125.6(14) . .
C2D C3D C5D 120.3(15) . .
C2D C3D Ru4 73.2(11) . .
C5D C3D Ru4 69.4(11) . .
C2D C3D H3DA 119.3 . .
C5D C3D H3DA 119.3 . .
Ru4 C3D H3DA 119.3 . .
C2D C4D C6D 119.3(15) . .
C2D C4D Ru4 70.5(11) . .
C6D C4D Ru4 69.5(11) . .
C2D C4D H4DA 119.5 . .
C6D C4D H4DA 119.5 . .
Ru4 C4D H4DA 119.5 . .
C7D C5D C3D 120.1(16) . .
C7D C5D Ru4 72.0(12) . .
C3D C5D Ru4 71.4(11) . .
C7D C5D H5DA 119.5 . .
C3D C5D H5DA 119.5 . .
Ru4 C5D H5DA 119.5 . .
C7D C6D C4D 121.6(16) . .
C7D C6D Ru4 69.3(12) . .
C4D C6D Ru4 72.8(11) . .
C7D C6D H6DA 118.4 . .
C4D C6D H6DA 118.4 . .
Ru4 C6D H6DA 118.3 . .
C5D C7D C6D 119.4(16) . .
C5D C7D C8D 122.6(18) . .
C6D C7D C8D 117.5(18) . .
C5D C7D Ru4 71.1(12) . .
C6D C7D Ru4 74.1(12) . .
C8D C7D Ru4 133.1(15) . .
C9D C8D C10D 123(2) . .
C9D C8D C7D 114.2(19) . .
C10D C8D C7D 107.3(18) . .
C9D C8D H8D 103.5 . .
C10D C8D H8D 103.5 . .
C7D C8D H8D 103.5 . .
C8D C9D H9DA 109.5 . .
C8D C9D H9DB 109.5 . .
H9DA C9D H9DB 109.5 . .
C8D C9D H9DC 109.5 . .
H9DA C9D H9DC 109.5 . .
H9DB C9D H9DC 109.5 . .
C8D C10D H10M 109.5 . .
C8D C10D H10N 109.5 . .
H10M C10D H10N 109.5 . .
C8D C10D H10O 109.5 . .
H10M C10D H10O 109.5 . .
H10N C10D H10O 109.5 . .
C2B C1B H1BA 109.5 . .
C2B C1B H1BB 109.5 . .
H1BA C1B H1BB 109.5 . .
C2B C1B H1BC 109.5 . .
H1BA C1B H1BC 109.5 . .
H1BB C1B H1BC 109.5 . .
C4B C2B C3B 119.3(14) . .
C4B C2B C1B 117.1(15) . .
C3B C2B C1B 123.4(16) . .
C4B C2B Ru1 70.9(10) . .
C3B C2B Ru1 68.7(10) . .
C1B C2B Ru1 128.2(16) . .
C2B C3B C5B 118.4(14) . .
C2B C3B Ru1 73.1(10) . .
C5B C3B Ru1 71.2(10) . .
C2B C3B H3BA 120.6 . .
C5B C3B H3BA 120.6 . .
Ru1 C3B H3BA 120.6 . .
C2B C4B C6B 119.1(14) . .
C2B C4B Ru1 71.4(10) . .
C6B C4B Ru1 71.9(10) . .
C2B C4B H4BA 120.1 . .
C6B C4B H4BA 120.1 . .
Ru1 C4B H4BA 120.1 . .
C7B C5B C3B 122.1(15) . .
C7B C5B Ru1 74.4(11) . .
C3B C5B Ru1 69.3(10) . .
C7B C5B H5BA 118.3 . .
C3B C5B H5BA 118.3 . .
Ru1 C5B H5BA 118.3 . .
C7B C6B C4B 121.1(14) . .
C7B C6B Ru1 72.1(11) . .
C4B C6B Ru1 69.7(10) . .
C7B C6B H6BA 118.6 . .
C4B C6B H6BA 118.6 . .
Ru1 C6B H6BA 118.6 . .
C5B C7B C6B 119.8(15) . .
C5B C7B C8B 125.4(16) . .
C6B C7B C8B 114.8(15) . .
C5B C7B Ru1 69.6(11) . .
C6B C7B Ru1 71.6(11) . .
C8B C7B Ru1 131.1(13) . .
C9B C8B C10B 115(2) . .
C9B C8B C7B 111.7(17) . .
C10B C8B C7B 107.1(17) . .
C9B C8B H8BA 107.6 . .
C10B C8B H8BA 107.6 . .
C7B C8B H8BA 107.6 . .
C8B C9B H9BA 109.5 . .
C8B C9B H9BB 109.5 . .
H9BA C9B H9BB 109.5 . .
C8B C9B H9BC 109.5 . .
H9BA C9B H9BC 109.5 . .
H9BB C9B H9BC 109.5 . .
C8B C10B H10P 109.5 . .
C8B C10B H10Q 109.5 . .
H10P C10B H10Q 109.5 . .
C8B C10B H10R 109.5 . .
H10P C10B H10R 109.5 . .
H10Q C10B H10R 109.5 . .
C2A C1A H1AA 109.5 . .
C2A C1A H1AB 109.5 . .
H1AA C1A H1AB 109.5 . .
C2A C1A H1AC 109.5 . .
H1AA C1A H1AC 109.5 . .
H1AB C1A H1AC 109.5 . .
C4A C2A C3A 120.9(14) . .
C4A C2A C1A 119.8(15) . .
C3A C2A C1A 119.2(15) . .
C4A C2A Ru2 72.0(10) . .
C3A C2A Ru2 72.1(10) . .
C1A C2A Ru2 125.3(13) . .
C2A C3A C5A 119.1(14) . .
C2A C3A Ru2 70.2(10) . .
C5A C3A Ru2 68.4(10) . .
C2A C3A H3AA 119.3 . .
C5A C3A H3AA 119.3 . .
Ru2 C3A H3AA 119.3 . .
C2A C4A C6A 118.7(14) . .
C2A C4A Ru2 70.4(10) . .
C6A C4A Ru2 68.6(9) . .
C2A C4A H4AA 119.7 . .
C6A C4A H4AA 119.7 . .
Ru2 C4A H4AA 119.7 . .
C7A C5A C3A 120.6(15) . .
C7A C5A Ru2 71.3(13) . .
C3A C5A Ru2 72.7(10) . .
C7A C5A H5AA 119.3 . .
C3A C5A H5AA 119.3 . .
Ru2 C5A H5AA 119.3 . .
C7A C6A C4A 118.5(14) . .
C7A C6A Ru2 70.1(11) . .
C4A C6A Ru2 71.6(9) . .
C7A C6A H6AA 120.3 . .
C4A C6A H6AA 120.3 . .
Ru2 C6A H6AA 120.3 . .
C5A C7A C6A 122.0(16) . .
C5A C7A C8A 118.7(16) . .
C6A C7A C8A 119.2(16) . .
C5A C7A Ru2 71.7(12) . .
C6A C7A Ru2 71.4(11) . .
C8A C7A Ru2 130.3(16) . .
C10A C8A C9A 117(2) . .
C10A C8A C7A 109.4(18) . .
C9A C8A C7A 117.7(19) . .
C10A C8A H8AA 103.4 . .
C9A C8A H8AA 103.4 . .
C7A C8A H8AA 103.4 . .
C8A C9A H9AA 109.5 . .
C8A C9A H9AB 109.5 . .
H9AA C9A H9AB 109.5 . .
C8A C9A H9AC 109.5 . .
H9AA C9A H9AC 109.5 . .
H9AB C9A H9AC 109.5 . .
C8A C10A H10S 109.5 . .
C8A C10A H10T 109.5 . .
H10S C10A H10T 109.5 . .
C8A C10A H10U 109.5 . .
H10S C10A H10U 109.5 . .
H10T C10A H10U 109.5 . .
O7S S3S O9S 114.7(8) . .
O7S S3S O8S 114.2(7) . .
O9S S3S O8S 114.9(8) . .
O7S S3S C3S 102.4(8) . .
O9S S3S C3S 105.7(7) . .
O8S S3S C3S 102.9(8) . .
F7S C3S F9S 105.6(13) . .
F7S C3S F8S 102.8(12) . .
F9S C3S F8S 100.8(12) . .
F7S C3S S3S 115.7(11) . .
F9S C3S S3S 115.9(11) . .
F8S C3S S3S 114.1(11) . .

loop_
_geom_bond_atom_site_label_1
_geom_bond_atom_site_label_2
_geom_bond_distance
_geom_bond_site_symmetry_2
Ru1 C3B 2.123(16) .
Ru1 C5B 2.149(17) .
Ru1 O1X 2.132(12) .
Ru1 N1 2.134(15) 3_776
Ru1 C4B 2.173(17) .
Ru1 O2X 2.149(11) .
Ru1 C6B 2.202(17) .
Ru1 C2B 2.180(18) .
Ru1 C7B 2.208(19) .
Ru2 O4X 2.081(12) .
Ru2 N3 2.105(14) .
Ru2 C7A 2.12(2) .
Ru2 C5A 2.123(19) .
Ru2 C6A 2.136(18) .
Ru2 C2A 2.156(16) .
Ru2 O3X 2.146(11) .
Ru2 C4A 2.177(16) .
Ru2 C3A 2.180(17) .
Ru3 N101 2.115(13) 3_677
Ru3 O3Y 2.101(11) .
Ru3 C3C 2.142(16) .
Ru3 O4Y 2.119(14) .
Ru3 C5C 2.169(19) .
Ru3 C4C 2.157(14) .
Ru3 C6C 2.181(17) .
Ru3 C2C 2.193(18) .
Ru3 C7C 2.21(2) .
Ru4 N103 2.062(15) .
Ru4 O2Y 2.086(12) .
Ru4 C5D 2.134(19) .
Ru4 C7D 2.15(2) .
Ru4 O1Y 2.145(12) .
Ru4 C3D 2.160(18) .
Ru4 C6D 2.21(2) .
Ru4 C2D 2.208(18) .
Ru4 C4D 2.250(18) .
O1X C2X 1.255(18) .
O2X C1X 1.249(18) .
O3X C1X 1.233(18) .
O4X C2X 1.279(19) .
C1X C2X 1.46(3) .
O1Y C2Y 1.250(18) .
O2Y C1Y 1.25(2) .
O3Y C1Y 1.254(19) .
O4Y C2Y 1.282(19) .
C1Y C2Y 1.46(3) .
O1 C14 1.34(2) .
N1 C1 1.322(19) .
N1 C2 1.349(19) .
N1 Ru1 2.134(15) 3_776
N2 C13 1.38(2) .
N2 C14 1.28(2) .
N2 H2A 0.8800 .
N3 C19 1.314(17) .
N3 C18 1.375(18) .
C1 C3 1.36(2) .
C1 H1C 0.9500 .
C2 C4 1.34(2) .
C2 H2B 0.9500 .
C3 C5 1.38(2) .
C3 H3A 0.9500 .
C4 C5 1.307(19) .
C4 H4A 0.9500 .
C5 C6 1.48(2) .
C6 C7 1.242(9) .
C7 C8 1.39(3) .
C8 C9 1.26(2) .
C8 C10 1.41(3) .
C9 C11 1.43(2) .
C9 H9A 0.9500 .
C10 C12 1.44(2) .
C10 H10A 0.9500 .
C11 C13 1.35(2) .
C11 H11A 0.9500 .
C12 C13 1.27(2) .
C12 H12A 0.9500 .
C14 C15 1.49(2) .
C15 C16 1.286(18) .
C15 C17 1.41(2) .
C16 C18 1.371(19) .
C16 H16A 0.9500 .
C17 C19 1.40(2) .
C17 H17A 0.9500 .
C18 H18A 0.9500 .
C19 H19A 0.9500 .
O101 C114 1.31(2) .
N101 C101 1.325(18) .
N101 C102 1.345(18) .
N101 Ru3 2.115(13) 3_677
N102 C114 1.26(2) .
N102 C113 1.40(2) .
N102 H10D 0.8800 .
N103 C119 1.320(18) .
N103 C118 1.360(19) .
C101 C103 1.39(2) .
C101 H10E 0.9500 .
C102 C104 1.34(2) .
C102 H10F 0.9500 .
C103 C105 1.39(2) .
C103 H10G 0.9500 .
C104 C105 1.28(2) .
C104 H10H 0.9500 .
C105 C106 1.47(2) .
C106 C107 1.227(9) .
C107 C108 1.38(2) .
C108 C109 1.25(2) .
C108 C110 1.41(3) .
C109 C111 1.43(2) .
C109 H10I 0.9500 .
C110 C112 1.44(2) .
C110 H11B 0.9500 .
C111 C113 1.35(2) .
C111 H11C 0.9500 .
C112 C113 1.27(2) .
C112 H11D 0.9500 .
C114 C115 1.50(3) .
C115 C116 1.29(2) .
C115 C117 1.40(2) .
C116 C118 1.37(2) .
C116 H11E 0.9500 .
C117 C119 1.40(2) .
C117 H11F 0.9500 .
C118 H11G 0.9500 .
C119 H11H 0.9500 .
C1C C2C 1.503(17) .
C1C H1CA 0.9800 .
C1C H1CB 0.9800 .
C1C H1CC 0.9800 .
C2C C4C 1.394(16) .
C2C C3C 1.414(16) .
C3C C5C 1.438(17) .
C3C H3CA 1.0000 .
C4C C6C 1.452(16) .
C4C H4CA 1.0000 .
C5C C7C 1.352(17) .
C5C H5CA 1.0000 .
C6C C7C 1.347(17) .
C6C H6CA 1.0000 .
C7C C8C 1.583(19) .
C8C C10C 1.363(18) .
C8C C9C 1.424(18) .
C8C H8CA 1.0000 .
C9C H9CA 0.9800 .
C9C H9CB 0.9800 .
C9C H9CC 0.9800 .
C10C H10J 0.9800 .
C10C H10K 0.9800 .
C10C H10L 0.9800 .
C1D C2D 1.510(17) .
C1D H1DA 0.9800 .
C1D H1DB 0.9800 .
C1D H1DC 0.9800 .
C2D C4D 1.364(16) .
C2D C3D 1.396(17) .
C3D C5D 1.440(17) .
C3D H3DA 1.0000 .
C4D C6D 1.441(16) .
C4D H4DA 1.0000 .
C5D C7D 1.356(17) .
C5D H5DA 1.0000 .
C6D C7D 1.368(18) .
C6D H6DA 1.0000 .
C7D C8D 1.56(2) .
C8D C9D 1.393(18) .
C8D C10D 1.423(19) .
C8D H8D 1.0000 .
C9D H9DA 0.9800 .
C9D H9DB 0.9800 .
C9D H9DC 0.9800 .
C10D H10M 0.9800 .
C10D H10N 0.9800 .
C10D H10O 0.9800 .
C1B C2B 1.516(17) .
C1B H1BA 0.9800 .
C1B H1BB 0.9800 .
C1B H1BC 0.9800 .
C2B C4B 1.406(16) .
C2B C3B 1.408(16) .
C3B C5B 1.445(17) .
C3B H3BA 1.0000 .
C4B C6B 1.439(16) .
C4B H4BA 1.0000 .
C5B C7B 1.350(17) .
C5B H5BA 1.0000 .
C6B C7B 1.371(17) .
C6B H6BA 1.0000 .
C7B C8B 1.576(19) .
C8B C9B 1.388(18) .
C8B C10B 1.416(18) .
C8B H8BA 1.0000 .
C9B H9BA 0.9800 .
C9B H9BB 0.9800 .
C9B H9BC 0.9800 .
C10B H10P 0.9800 .
C10B H10Q 0.9800 .
C10B H10R 0.9800 .
C1A C2A 1.512(16) .
C1A H1AA 0.9800 .
C1A H1AB 0.9800 .
C1A H1AC 0.9800 .
C2A C4A 1.397(16) .
C2A C3A 1.402(16) .
C3A C5A 1.435(16) .
C3A H3AA 1.0000 .
C4A C6A 1.466(16) .
C4A H4AA 1.0000 .
C5A C7A 1.348(17) .
C5A H5AA 1.0000 .
C6A C7A 1.402(17) .
C6A H6AA 1.0000 .
C7A C8A 1.564(19) .
C8A C10A 1.369(18) .
C8A C9A 1.414(18) .
C8A H8AA 1.0000 .
C9A H9AA 0.9800 .
C9A H9AB 0.9800 .
C9A H9AC 0.9800 .
C10A H10S 0.9800 .
C10A H10T 0.9800 .
C10A H10U 0.9800 .
S3S O7S 1.504(12) .
S3S O9S 1.487(12) .
S3S O8S 1.507(11) .
S3S C3S 1.698(11) .
F7S C3S 1.318(14) .
F8S C3S 1.368(15) .
F9S C3S 1.330(15) .

loop_
_platon_squeeze_void_nr
_platon_squeeze_void_average_x
_platon_squeeze_void_average_y
_platon_squeeze_void_average_z
_platon_squeeze_void_volume
_platon_squeeze_void_count_electrons
_platon_squeeze_void_content
1 -0.004 -0.046 -0.002 2934 866 ' '
2 0.012 0.906 0.242 8 1 ' '
3 0.988 0.406 0.257 8 4 ' '
4 0.012 0.594 0.742 8 1 ' '
5 0.988 0.094 0.757 8 4 ' '
